data_2237281
loop_
_publ_author_name
'M\"onch, Bettina'
'Emmerling, Franziska'
'Kraus, Werner'
'Becker, Roland'
'Nehls, Irene'

_publ_section_title
;
 <i>n</i>-Propyl
 2,3,4,6-tetra-<i>O</i>-acetyl-\b-<small>D</small>-glucopyranoside
;
_journal_coeditor_code BT6871
_journal_issue 2
_journal_name_full 'Acta Crystallographica Section E'
_journal_page_first o158
_journal_paper_doi 10.1107/S1600536812051495
_journal_volume 69
_journal_year 2013
_chemical_formula_iupac 'C17 H26 O10'
_chemical_formula_moiety 'C17 H26 O10'
_chemical_formula_sum 'C17 H26 O10'
_chemical_formula_weight 390.38
_chemical_name_common
;
<i>n</i>-Propyl 2,3,4,6-tetra-<i>O</i>-acetyl-\b-<i>D</i>-glucopyranoside
;
_chemical_name_systematic
;
(2<i>R</i>,3<i>R</i>,4<i>S</i>,5<i>R</i>,6<i>R</i>)-2-(Acetoxymethyl)-6-
propoxytetrahydro-2<i>H</i>-pyran-3,4,5-triyl triacetate
;
_space_group_IT_number 19
_symmetry_cell_setting orthorhombic
_symmetry_space_group_name_Hall 'P 2ac 2ab'
_symmetry_space_group_name_H-M 'P 21 21 21'
_atom_sites_solution_hydrogens geom
_atom_sites_solution_primary direct
_atom_sites_solution_secondary difmap
_audit_creation_method SHELXL-97
_cell_angle_alpha 90.00
_cell_angle_beta 90.00
_cell_angle_gamma 90.00
_cell_formula_units_Z 4
_cell_length_a 7.0072(11)
_cell_length_b 15.215(3)
_cell_length_c 19.579(3)
_cell_measurement_reflns_used 1756
_cell_measurement_temperature 296(2)
_cell_measurement_theta_max 20.59
_cell_measurement_theta_min 2.47
_cell_volume 2087.4(6)
_computing_cell_refinement 'SAINT (Bruker, 2001)'
_computing_data_collection 'APEX2 (Bruker, 2001)'
_computing_data_reduction 'SAINT (Bruker, 2001)'
_computing_molecular_graphics 'SHELXTL (Sheldrick, 2008) and ORTEPIII (Burnett & Johnson,1996)'
_computing_publication_material 'SHELXTL (Sheldrick, 2008)'
_computing_structure_refinement 'SHELXL97 (Sheldrick, 2008)'
_computing_structure_solution 'SHELXS97 (Sheldrick, 2008)'
_diffrn_ambient_temperature 296(2)
_diffrn_measured_fraction_theta_full 0.999
_diffrn_measured_fraction_theta_max 0.999
_diffrn_measurement_device_type 'Bruker APEXII CCD'
_diffrn_measurement_method '\f and \w scans'
_diffrn_radiation_monochromator graphite
_diffrn_radiation_source 'fine-focus sealed tube'
_diffrn_radiation_type MoK\a
_diffrn_radiation_wavelength 0.71073
_diffrn_reflns_av_R_equivalents 0.0943
_diffrn_reflns_av_sigmaI/netI 0.0615
_diffrn_reflns_limit_h_max 8
_diffrn_reflns_limit_h_min -8
_diffrn_reflns_limit_k_max 19
_diffrn_reflns_limit_k_min -14
_diffrn_reflns_limit_l_max 24
_diffrn_reflns_limit_l_min -22
_diffrn_reflns_number 12995
_diffrn_reflns_theta_full 26.35
_diffrn_reflns_theta_max 26.35
_diffrn_reflns_theta_min 1.70
_diffrn_standards_number 0
_exptl_absorpt_coefficient_mu 0.103
_exptl_absorpt_correction_T_max 0.3257
_exptl_absorpt_correction_T_min 0.1519
_exptl_absorpt_correction_type multi-scan
_exptl_absorpt_process_details '(SADABS; Bruker, 2001)'
_exptl_crystal_colour colourless
_exptl_crystal_density_diffrn 1.242
_exptl_crystal_density_method 'not measured'
_exptl_crystal_description block
_exptl_crystal_F_000 832
_exptl_crystal_size_max 0.47
_exptl_crystal_size_mid 0.41
_exptl_crystal_size_min 0.12
_refine_diff_density_max 0.148
_refine_diff_density_min -0.129
_refine_ls_extinction_method none
_refine_ls_goodness_of_fit_ref 0.873
_refine_ls_hydrogen_treatment constr
_refine_ls_matrix_type full
_refine_ls_number_parameters 244
_refine_ls_number_reflns 2444
_refine_ls_number_restraints 0
_refine_ls_restrained_S_all 0.873
_refine_ls_R_factor_all 0.0877
_refine_ls_R_factor_gt 0.0441
_refine_ls_shift/su_max 0.000
_refine_ls_shift/su_mean 0.000
_refine_ls_structure_factor_coef Fsqd
_refine_ls_weighting_details 'calc w=1/[\s^2^(Fo^2^)+(0.0473P)^2^] where P=(Fo^2^+2Fc^2^)/3'
_refine_ls_weighting_scheme calc
_refine_ls_wR_factor_gt 0.1038
_refine_ls_wR_factor_ref 0.1216
_reflns_number_gt 1286
_reflns_number_total 2444
_reflns_threshold_expression I>2\s(I)
_cod_data_source_file bt6871.cif
_cod_data_source_block I
_cod_database_code 2237281
_cod_database_fobs_code 2237281

loop_
_symmetry_equiv_pos_as_xyz
'x, y, z'
'-x+1/2, -y, z+1/2'
'-x, y+1/2, -z+1/2'
'x+1/2, -y+1/2, -z'

loop_
_atom_site_type_symbol
_atom_site_label
_atom_site_fract_x
_atom_site_fract_y
_atom_site_fract_z
_atom_site_U_iso_or_equiv
_atom_site_adp_type
_atom_site_calc_flag
_atom_site_refinement_flags
_atom_site_occupancy
_atom_site_symmetry_multiplicity
O O1 -0.5821(4) -0.44666(15) 0.11382(11) 0.0723(7) Uani d . 1 1
O O2 -0.4530(6) -0.5422(2) 0.18823(14) 0.1102(11) Uani d . 1 1
O O3 -0.2268(3) -0.39673(15) 0.05183(11) 0.0658(6) Uani d . 1 1
O O4 -0.2904(6) -0.25348(18) 0.03622(15) 0.1102(11) Uani d . 1 1
O O5 -0.2593(4) -0.39896(14) -0.09808(11) 0.0669(7) Uani d . 1 1
O O6 0.0304(4) -0.4603(2) -0.10821(15) 0.0957(9) Uani d . 1 1
O O7 -0.5722(4) -0.57770(15) -0.04254(12) 0.0729(7) Uani d . 1 1
O O8 -0.7407(4) -0.59780(17) 0.05611(13) 0.0857(8) Uani d . 1 1
O O9 -0.2672(4) -0.62575(15) -0.12723(11) 0.0738(7) Uani d . 1 1
O O10 -0.2239(5) -0.6686(2) -0.23468(15) 0.1215(12) Uani d . 1 1
C C1 -0.5591(7) -0.4835(3) 0.17671(19) 0.0767(11) Uani d . 1 1
C C2 -0.6884(7) -0.4384(3) 0.22700(18) 0.1032(15) Uani d . 1 1
H H2A -0.6717 -0.4641 0.2714 0.155 Uiso calc R 1 1
H H2B -0.8187 -0.4453 0.2128 0.155 Uiso calc R 1 1
H H2C -0.6574 -0.3770 0.2289 0.155 Uiso calc R 1 1
C C3 -0.4973(5) -0.4916(2) 0.05674(16) 0.0597(9) Uani d . 1 1
H H3A -0.4081 -0.5364 0.0733 0.072 Uiso calc R 1 1
C C4 -0.3908(5) -0.4247(2) 0.01340(16) 0.0591(9) Uani d . 1 1
H H4A -0.4734 -0.3744 0.0034 0.071 Uiso calc R 1 1
C C5 -0.1930(7) -0.3094(3) 0.06182(19) 0.0737(11) Uani d . 1 1
C C6 -0.0292(7) -0.2960(3) 0.1081(2) 0.0915(14) Uani d . 1 1
H H6A -0.0080 -0.2342 0.1143 0.137 Uiso calc R 1 1
H H6B 0.0827 -0.3224 0.0885 0.137 Uiso calc R 1 1
H H6C -0.0558 -0.3228 0.1514 0.137 Uiso calc R 1 1
C C7 -0.3248(5) -0.4675(2) -0.05259(15) 0.0560(9) Uani d . 1 1
H H7A -0.2198 -0.5082 -0.0429 0.067 Uiso calc R 1 1
C C8 -0.0781(6) -0.4022(3) -0.12245(17) 0.0685(10) Uani d . 1 1
C C9 -0.0396(7) -0.3275(3) -0.16879(19) 0.0945(14) Uani d . 1 1
H H9A 0.0885 -0.3317 -0.1859 0.142 Uiso calc R 1 1
H H9B -0.0545 -0.2733 -0.1443 0.142 Uiso calc R 1 1
H H9C -0.1277 -0.3290 -0.2063 0.142 Uiso calc R 1 1
C C10 -0.4873(5) -0.5170(2) -0.08911(17) 0.0639(10) Uani d . 1 1
H H10A -0.5840 -0.4746 -0.1040 0.077 Uiso calc R 1 1
C C11 -0.6544(6) -0.5349(3) 0.01541(18) 0.0699(10) Uani d . 1 1
H H11A -0.7481 -0.4910 0.0007 0.084 Uiso calc R 1 1
C C12 -0.9385(8) -0.6126(4) 0.0406(3) 0.135(2) Uani d . 1 1
H H12A -1.0041 -0.5565 0.0400 0.162 Uiso calc R 1 1
H H12B -0.9480 -0.6377 -0.0048 0.162 Uiso calc R 1 1
C C13 -1.0301(9) -0.6678(5) 0.0862(4) 0.162(3) Uani d . 1 1
H H13A -0.9848 -0.7270 0.0775 0.195 Uiso calc R 1 1
H H13B -1.1649 -0.6670 0.0750 0.195 Uiso calc R 1 1
C C14 -1.0134(8) -0.6520(4) 0.1606(3) 0.163(3) Uani d . 1 1
H H14A -1.0800 -0.6974 0.1849 0.245 Uiso calc R 1 1
H H14B -1.0682 -0.5960 0.1716 0.245 Uiso calc R 1 1
H H14C -0.8812 -0.6525 0.1735 0.245 Uiso calc R 1 1
C C15 -0.4194(6) -0.5683(3) -0.14971(17) 0.0765(11) Uani d . 1 1
H H15A -0.5234 -0.6027 -0.1686 0.092 Uiso calc R 1 1
H H15B -0.3731 -0.5288 -0.1848 0.092 Uiso calc R 1 1
C C16 -0.1777(7) -0.6732(3) -0.1757(2) 0.0798(12) Uani d . 1 1
C C17 -0.0204(7) -0.7261(3) -0.1465(2) 0.0987(15) Uani d . 1 1
H H17A 0.0397 -0.7594 -0.1822 0.148 Uiso calc R 1 1
H H17B -0.0704 -0.7654 -0.1126 0.148 Uiso calc R 1 1
H H17C 0.0718 -0.6877 -0.1258 0.148 Uiso calc R 1 1

loop_
_atom_site_aniso_label
_atom_site_aniso_U_11
_atom_site_aniso_U_22
_atom_site_aniso_U_33
_atom_site_aniso_U_12
_atom_site_aniso_U_13
_atom_site_aniso_U_23
O1 0.0767(17) 0.0846(17) 0.0556(14) 0.0178(15) 0.0109(13) 0.0092(12)
O2 0.130(3) 0.124(3) 0.0759(18) 0.050(3) 0.0144(18) 0.0268(17)
O3 0.0678(16) 0.0658(15) 0.0638(14) 0.0028(14) -0.0051(13) 0.0010(12)
O4 0.149(3) 0.0707(18) 0.110(2) 0.010(2) -0.029(2) -0.0002(18)
O5 0.0688(17) 0.0688(16) 0.0631(14) 0.0136(14) 0.0140(13) 0.0154(12)
O6 0.0701(19) 0.115(2) 0.102(2) 0.0170(19) 0.0162(16) 0.0149(18)
O7 0.0765(17) 0.0740(16) 0.0683(15) -0.0015(15) 0.0013(14) -0.0006(13)
O8 0.0682(18) 0.101(2) 0.0875(18) -0.0126(16) -0.0038(15) 0.0267(16)
O9 0.0829(19) 0.0780(16) 0.0605(14) 0.0182(15) -0.0064(14) -0.0084(13)
O10 0.137(3) 0.159(3) 0.0689(18) 0.028(3) -0.001(2) -0.029(2)
C1 0.076(3) 0.096(3) 0.058(2) 0.013(3) 0.006(2) 0.011(2)
C2 0.114(4) 0.135(4) 0.061(2) 0.024(4) 0.019(3) 0.004(2)
C3 0.057(2) 0.066(2) 0.0557(19) 0.0087(18) 0.0038(19) 0.0036(18)
C4 0.059(2) 0.061(2) 0.058(2) 0.0083(19) 0.0021(18) 0.0073(17)
C5 0.091(3) 0.068(3) 0.062(2) -0.003(2) 0.009(2) 0.005(2)
C6 0.101(4) 0.096(3) 0.078(3) -0.021(3) -0.007(3) -0.001(2)
C7 0.060(2) 0.057(2) 0.0511(18) 0.0119(18) 0.0043(18) 0.0055(17)
C8 0.067(3) 0.084(3) 0.054(2) 0.001(3) 0.005(2) -0.001(2)
C9 0.107(4) 0.103(3) 0.073(2) -0.023(3) 0.015(3) 0.013(2)
C10 0.063(2) 0.073(2) 0.0561(19) 0.015(2) -0.0013(19) 0.0080(19)
C11 0.063(2) 0.078(3) 0.069(2) 0.002(2) 0.002(2) 0.016(2)
C12 0.094(4) 0.177(6) 0.134(4) -0.059(4) -0.025(4) 0.040(4)
C13 0.084(4) 0.224(7) 0.179(6) -0.038(5) -0.009(4) 0.065(6)
C14 0.100(5) 0.213(7) 0.176(6) 0.017(5) 0.048(5) 0.083(6)
C15 0.084(3) 0.087(3) 0.059(2) 0.011(3) -0.011(2) -0.0033(19)
C16 0.086(3) 0.087(3) 0.067(3) -0.002(3) 0.006(2) -0.013(2)
C17 0.105(4) 0.094(3) 0.097(3) 0.024(3) 0.004(3) -0.015(3)

loop_
_atom_type_symbol
_atom_type_description
_atom_type_scat_dispersion_real
_atom_type_scat_dispersion_imag
_atom_type_scat_source
C C 0.0033 0.0016 'International Tables Vol C Tables 4.2.6.8 and 6.1.1.4'
H H 0.0000 0.0000 'International Tables Vol C Tables 4.2.6.8 and 6.1.1.4'
O O 0.0106 0.0060 'International Tables Vol C Tables 4.2.6.8 and 6.1.1.4'

loop_
_geom_angle_atom_site_label_1
_geom_angle_atom_site_label_2
_geom_angle_atom_site_label_3
_geom_angle
C1 O1 C3 117.3(3)
C5 O3 C4 120.2(3)
C8 O5 C7 119.2(3)
C10 O7 C11 112.3(3)
C11 O8 C12 114.1(3)
C16 O9 C15 116.9(3)
O2 C1 O1 123.8(4)
O2 C1 C2 126.7(4)
O1 C1 C2 109.5(4)
C1 C2 H2A 109.5
C1 C2 H2B 109.5
H2A C2 H2B 109.5
C1 C2 H2C 109.5
H2A C2 H2C 109.5
H2B C2 H2C 109.5
O1 C3 C11 108.7(3)
O1 C3 C4 108.6(3)
C11 C3 C4 110.4(3)
O1 C3 H3A 109.7
C11 C3 H3A 109.7
C4 C3 H3A 109.7
O3 C4 C7 109.2(3)
O3 C4 C3 107.3(3)
C7 C4 C3 109.7(3)
O3 C4 H4A 110.2
C7 C4 H4A 110.2
C3 C4 H4A 110.2
O4 C5 O3 122.1(4)
O4 C5 C6 126.9(4)
O3 C5 C6 110.9(4)
C5 C6 H6A 109.5
C5 C6 H6B 109.5
H6A C6 H6B 109.5
C5 C6 H6C 109.5
H6A C6 H6C 109.5
H6B C6 H6C 109.5
O5 C7 C4 108.1(2)
O5 C7 C10 107.5(2)
C4 C7 C10 112.3(3)
O5 C7 H7A 109.6
C4 C7 H7A 109.6
C10 C7 H7A 109.6
O6 C8 O5 122.5(3)
O6 C8 C9 126.4(4)
O5 C8 C9 111.0(4)
C8 C9 H9A 109.5
C8 C9 H9B 109.5
H9A C9 H9B 109.5
C8 C9 H9C 109.5
H9A C9 H9C 109.5
H9B C9 H9C 109.5
O7 C10 C15 107.5(3)
O7 C10 C7 109.1(3)
C15 C10 C7 112.8(3)
O7 C10 H10A 109.1
C15 C10 H10A 109.1
C7 C10 H10A 109.1
O8 C11 O7 108.6(3)
O8 C11 C3 108.1(3)
O7 C11 C3 109.2(3)
O8 C11 H11A 110.3
O7 C11 H11A 110.3
C3 C11 H11A 110.3
C13 C12 O8 114.0(5)
C13 C12 H12A 108.8
O8 C12 H12A 108.8
C13 C12 H12B 108.8
O8 C12 H12B 108.8
H12A C12 H12B 107.7
C12 C13 C14 120.0(6)
C12 C13 H13A 107.3
C14 C13 H13A 107.3
C12 C13 H13B 107.3
C14 C13 H13B 107.3
H13A C13 H13B 106.9
C13 C14 H14A 109.5
C13 C14 H14B 109.5
H14A C14 H14B 109.5
C13 C14 H14C 109.5
H14A C14 H14C 109.5
H14B C14 H14C 109.5
O9 C15 C10 107.9(3)
O9 C15 H15A 110.1
C10 C15 H15A 110.1
O9 C15 H15B 110.1
C10 C15 H15B 110.1
H15A C15 H15B 108.4
O10 C16 O9 121.3(4)
O10 C16 C17 127.1(4)
O9 C16 C17 111.5(3)
C16 C17 H17A 109.5
C16 C17 H17B 109.5
H17A C17 H17B 109.5
C16 C17 H17C 109.5
H17A C17 H17C 109.5
H17B C17 H17C 109.5

loop_
_geom_bond_atom_site_label_1
_geom_bond_atom_site_label_2
_geom_bond_distance
O1 C1 1.362(4)
O1 C3 1.439(4)
O2 C1 1.184(5)
O3 C5 1.364(4)
O3 C4 1.438(4)
O4 C5 1.200(5)
O5 C8 1.357(5)
O5 C7 1.447(3)
O6 C8 1.199(4)
O7 C10 1.428(4)
O7 C11 1.429(4)
O8 C11 1.384(4)
O8 C12 1.437(5)
O9 C16 1.347(4)
O9 C15 1.447(4)
O10 C16 1.202(4)
C1 C2 1.503(6)
C2 H2A 0.9600
C2 H2B 0.9600
C2 H2C 0.9600
C3 C11 1.517(5)
C3 C4 1.521(5)
C3 H3A 0.9800
C4 C7 1.519(4)
C4 H4A 0.9800
C5 C6 1.476(6)
C6 H6A 0.9600
C6 H6B 0.9600
C6 H6C 0.9600
C7 C10 1.540(5)
C7 H7A 0.9800
C8 C9 1.479(5)
C9 H9A 0.9600
C9 H9B 0.9600
C9 H9C 0.9600
C10 C15 1.498(5)
C10 H10A 0.9800
C11 H11A 0.9800
C12 C13 1.384(7)
C12 H12A 0.9700
C12 H12B 0.9700
C13 C14 1.480(7)
C13 H13A 0.9700
C13 H13B 0.9700
C14 H14A 0.9600
C14 H14B 0.9600
C14 H14C 0.9600
C15 H15A 0.9700
C15 H15B 0.9700
C16 C17 1.479(6)
C17 H17A 0.9600
C17 H17B 0.9600
C17 H17C 0.9600

loop_
_cod_related_entry_id
_cod_related_entry_database
_cod_related_entry_code
1 ChemSpider 30658298
